data_4313742
loop_
_publ_author_name
'T. Whitfield'
'X. Wang'
'A. J. Jacobson'

_publ_section_title
;
 Vanadogermanate Cluster Anions
;
_journal_name_full 'Inorganic Chemistry'
_journal_page_first 3728
_journal_page_last 3733
_journal_paper_doi 10.1021/ic0206185
_journal_volume 42
_journal_year 2003
_chemical_formula_sum 'Ge8 H28 K5 O62 S V12'
_chemical_formula_weight 2439.78
_chemical_name_systematic
;
  ?
;
_space_group_IT_number 87
_symmetry_cell_setting tetragonal
_symmetry_space_group_name_Hall '-I 4'
_symmetry_space_group_name_H-M 'I 4/m'
_atom_sites_solution_hydrogens geom
_atom_sites_solution_primary direct
_atom_sites_solution_secondary difmap
_audit_creation_method SHELXL-97
_cell_angle_alpha 90.00
_cell_angle_beta 90.00
_cell_angle_gamma 90.00
_cell_formula_units_Z 2
_cell_length_a 15.5732(11)
_cell_length_b 15.5732(11)
_cell_length_c 10.9631(11)
_cell_measurement_temperature 293(2)
_cell_volume 2658.8(4)
_computing_structure_refinement 'SHELXL-97 (Sheldrick, 1997)'
_diffrn_ambient_temperature 293(2)
_diffrn_measured_fraction_theta_full 0.938
_diffrn_measured_fraction_theta_max 0.938
_diffrn_radiation_monochromator graphite
_diffrn_radiation_source 'fine-focus sealed tube'
_diffrn_radiation_type MoK\a
_diffrn_radiation_wavelength 0.71073
_diffrn_reflns_av_R_equivalents 0.0552
_diffrn_reflns_av_sigmaI/netI 0.0383
_diffrn_reflns_limit_h_max 20
_diffrn_reflns_limit_h_min -17
_diffrn_reflns_limit_k_max 12
_diffrn_reflns_limit_k_min -20
_diffrn_reflns_limit_l_max 13
_diffrn_reflns_limit_l_min -14
_diffrn_reflns_number 8324
_diffrn_reflns_theta_full 28.32
_diffrn_reflns_theta_max 28.32
_diffrn_reflns_theta_min 1.85
_exptl_absorpt_coefficient_mu 7.015
_exptl_crystal_density_diffrn 3.047
_exptl_crystal_density_method 'not measured'
_exptl_crystal_F_000 2334
_refine_diff_density_max 0.550
_refine_diff_density_min -0.894
_refine_diff_density_rms 0.147
_refine_ls_extinction_coef 0.00044(11)
_refine_ls_extinction_expression Fc^*^=kFc[1+0.001xFc^2^\l^3^/sin(2\q)]^-1/4^
_refine_ls_extinction_method SHELXL
_refine_ls_goodness_of_fit_ref 1.063
_refine_ls_hydrogen_treatment mixed
_refine_ls_matrix_type full
_refine_ls_number_parameters 126
_refine_ls_number_reflns 1647
_refine_ls_number_restraints 0
_refine_ls_restrained_S_all 1.063
_refine_ls_R_factor_all 0.0565
_refine_ls_R_factor_gt 0.0380
_refine_ls_shift/su_max 0.029
_refine_ls_shift/su_mean 0.000
_refine_ls_structure_factor_coef Fsqd
_refine_ls_weighting_details 'calc w=1/[\s^2^(Fo^2^)+(0.0576P)^2^+0.0000P] where P=(Fo^2^+2Fc^2^)/3'
_refine_ls_weighting_scheme calc
_refine_ls_wR_factor_gt 0.0885
_refine_ls_wR_factor_ref 0.0944
_reflns_number_gt 1306
_reflns_number_total 1647
_reflns_threshold_expression >2sigma(I)
_cod_data_source_file ic0206185_3.cif
_cod_data_source_block t6-51-14
_cod_original_formula_sum 'H28 Ge8 K5 O62 S V12'
_cod_database_code 4313742

loop_
_symmetry_equiv_pos_as_xyz
'x, y, z'
'-x, -y, z'
'-y, x, z'
'y, -x, z'
'x+1/2, y+1/2, z+1/2'
'-x+1/2, -y+1/2, z+1/2'
'-y+1/2, x+1/2, z+1/2'
'y+1/2, -x+1/2, z+1/2'
'-x, -y, -z'
'x, y, -z'
'y, -x, -z'
'-y, x, -z'
'-x+1/2, -y+1/2, -z+1/2'
'x+1/2, y+1/2, -z+1/2'
'y+1/2, -x+1/2, -z+1/2'
'-y+1/2, x+1/2, -z+1/2'

loop_
_atom_site_label
_atom_site_type_symbol
_atom_site_fract_x
_atom_site_fract_y
_atom_site_fract_z
_atom_site_U_iso_or_equiv
_atom_site_adp_type
_atom_site_occupancy
_atom_site_symmetry_multiplicity
_atom_site_calc_flag
_atom_site_refinement_flags
_atom_site_disorder_assembly
_atom_site_disorder_group
Ge Ge 0.62099(3) 0.26280(3) 0.13626(4) 0.01924(17) Uani 1 1 d . . .
V1 V 0.72709(7) 0.42699(6) 0.0000 0.0198(3) Uani 1 2 d S . .
V2 V 0.64996(5) 0.45101(5) 0.26382(7) 0.0195(2) Uani 1 1 d . . .
K1 K 0.0000 0.0000 0.0000 0.0245(6) Uani 1 8 d S . .
K2A K 0.9093(14) 0.2414(14) 0.0000 0.041(3) Uani 0.59(8) 2 d SP . .
K2B K 0.876(4) 0.2210(19) 0.0000 0.054(8) Uani 0.41(8) 2 d SP . .
S S 0.5000 0.5000 0.0000 0.0234(6) Uani 1 8 d S . .
O1 O 0.55634(18) 0.38837(19) 0.3129(3) 0.0214(6) Uani 1 1 d . . .
O2 O 0.6510(3) 0.2097(3) 0.0000 0.0253(10) Uani 1 2 d S . .
O3 O 0.8241(3) 0.3959(3) 0.0000 0.0327(11) Uani 1 2 d S . .
O4 O 0.7207(2) 0.4274(2) 0.3635(3) 0.0328(8) Uani 1 1 d . . .
O5 O 0.6757(2) 0.3599(2) 0.1356(3) 0.0390(9) Uani 1 1 d . . .
O6 O 0.6473(2) 0.2020(2) 0.2634(3) 0.0380(9) Uani 1 1 d . . .
O7 O 0.5112(2) 0.2777(3) 0.1341(3) 0.0363(9) Uani 1 1 d . . .
O8 O 0.4729(5) 0.4286(5) 0.0759(7) 0.051(2) Uani 0.50 1 d P . .
OW1 O 1.0172(13) 0.3793(13) -0.031(2) 0.080(7) Uiso 0.341(4) 1 d P . .
OW2 O 1.028(2) 0.403(2) -0.047(3) 0.080(4) Uiso 0.240(14) 1 d P . .
OW3 O 0.9104(15) 0.4724(16) 0.277(3) 0.080(4) Uiso 0.241(12) 1 d P . .
OW4 O 0.9222(9) 0.4744(9) 0.1939(14) 0.080(4) Uiso 0.434(16) 1 d P . .

loop_
_atom_site_aniso_label
_atom_site_aniso_U_11
_atom_site_aniso_U_22
_atom_site_aniso_U_33
_atom_site_aniso_U_23
_atom_site_aniso_U_13
_atom_site_aniso_U_12
Ge 0.0197(3) 0.0162(3) 0.0218(3) 0.00160(17) -0.00079(18) 0.00237(18)
V1 0.0184(5) 0.0176(5) 0.0232(5) 0.000 0.000 0.0018(4)
V2 0.0178(4) 0.0184(4) 0.0224(4) 0.0002(3) -0.0001(3) -0.0002(3)
K1 0.0256(9) 0.0256(9) 0.0225(13) 0.000 0.000 0.000
K2A 0.047(6) 0.041(5) 0.036(2) 0.000 0.000 0.018(4)
K2B 0.091(19) 0.044(6) 0.028(3) 0.000 0.000 0.023(9)
S 0.0241(10) 0.0241(10) 0.0219(14) 0.000 0.000 0.000
O1 0.0201(16) 0.0194(15) 0.0246(15) -0.0028(12) -0.0002(12) -0.0019(12)
O2 0.034(3) 0.020(2) 0.023(2) 0.000 0.000 0.0118(19)
O3 0.025(2) 0.028(3) 0.044(3) 0.000 0.000 0.007(2)
O4 0.0248(18) 0.0311(19) 0.043(2) 0.0039(15) -0.0126(15) 0.0025(14)
O5 0.052(2) 0.0250(18) 0.040(2) -0.0123(15) 0.0249(17) -0.0180(16)
O6 0.052(2) 0.037(2) 0.0244(17) 0.0090(15) -0.0042(16) 0.0186(18)
O7 0.0198(17) 0.053(2) 0.0364(19) -0.0231(17) -0.0075(14) 0.0076(15)
O8 0.033(4) 0.065(5) 0.055(5) 0.044(4) 0.012(4) 0.011(4)

loop_
_atom_type_symbol
_atom_type_description
_atom_type_scat_dispersion_real
_atom_type_scat_dispersion_imag
_atom_type_scat_source
O O 0.0106 0.0060 'International Tables Vol C Tables 4.2.6.8 and 6.1.1.4'
S S 0.1246 0.1234 'International Tables Vol C Tables 4.2.6.8 and 6.1.1.4'
K K 0.2009 0.2494 'International Tables Vol C Tables 4.2.6.8 and 6.1.1.4'
V V 0.3005 0.5294 'International Tables Vol C Tables 4.2.6.8 and 6.1.1.4'
Ge Ge 0.1547 1.8001 'International Tables Vol C Tables 4.2.6.8 and 6.1.1.4'
H H 0.0000 0.0000 'International Tables Vol C Tables 4.2.6.8 and 6.1.1.4'

loop_
_geom_angle_atom_site_label_1
_geom_angle_atom_site_label_2
_geom_angle_atom_site_label_3
_geom_angle
_geom_angle_site_symmetry_1
_geom_angle_site_symmetry_3
_geom_angle_publ_flag
O7 Ge O6 108.57(18) . . ?
O7 Ge O5 111.64(19) . . ?
O6 Ge O5 111.32(19) . . ?
O7 Ge O2 108.24(18) . . ?
O6 Ge O2 111.14(17) . . ?
O5 Ge O2 105.89(18) . . ?
O3 V1 O7 103.85(16) . 3_655 ?
O3 V1 O7 103.85(16) . 12_655 ?
O7 V1 O7 96.5(2) 3_655 12_655 ?
O3 V1 O5 102.90(17) . 10 ?
O7 V1 O5 153.25(18) 3_655 10 ?
O7 V1 O5 77.05(13) 12_655 10 ?
O3 V1 O5 102.90(17) . . ?
O7 V1 O5 77.05(13) 3_655 . ?
O7 V1 O5 153.25(18) 12_655 . ?
O5 V1 O5 97.0(2) 10 . ?
O3 V1 K2B 36.3(10) . . ?
O7 V1 K2B 124.1(4) 3_655 . ?
O7 V1 K2B 124.1(4) 12_655 . ?
O5 V1 K2B 79.0(6) 10 . ?
O5 V1 K2B 79.0(6) . . ?
O3 V1 K2A 27.7(5) . . ?
O7 V1 K2A 120.1(3) 3_655 . ?
O7 V1 K2A 120.1(3) 12_655 . ?
O5 V1 K2A 84.7(3) 10 . ?
O5 V1 K2A 84.7(3) . . ?
K2B V1 K2A 8.6(6) . . ?
O4 V2 O1 103.38(16) . 3_655 ?
O4 V2 O1 103.01(16) . . ?
O1 V2 O1 97.57(18) 3_655 . ?
O4 V2 O5 100.15(18) . . ?
O1 V2 O5 153.24(15) 3_655 . ?
O1 V2 O5 89.32(14) . . ?
O4 V2 O7 101.67(17) . 3_655 ?
O1 V2 O7 88.47(13) 3_655 3_655 ?
O1 V2 O7 152.43(15) . 3_655 ?
O5 V2 O7 74.36(13) . 3_655 ?
O4 V2 O8 164.8(3) . 3_655 ?
O1 V2 O8 87.6(2) 3_655 3_655 ?
O1 V2 O8 85.6(2) . 3_655 ?
O5 V2 O8 67.1(2) . 3_655 ?
O7 V2 O8 67.8(2) 3_655 3_655 ?
O4 V2 K1 90.23(13) . 5 ?
O1 V2 K1 51.74(9) 3_655 5 ?
O1 V2 K1 51.77(9) . 5 ?
O5 V2 K1 141.09(10) . 5 ?
O7 V2 K1 140.19(10) 3_655 5 ?
O8 V2 K1 104.9(2) 3_655 5 ?
O4 V2 K2A 52.1(5) . 15_565 ?
O1 V2 K2A 52.2(5) 3_655 15_565 ?
O1 V2 K2A 114.64(18) . 15_565 ?
O5 V2 K2A 145.4(5) . 15_565 ?
O7 V2 K2A 90.30(13) 3_655 15_565 ?
O8 V2 K2A 135.5(4) 3_655 15_565 ?
K1 V2 K2A 67.4(3) 5 15_565 ?
O4 V2 K2B 55.7(10) . 13_655 ?
O1 V2 K2B 113.8(2) 3_655 13_655 ?
O1 V2 K2B 48.0(10) . 13_655 ?
O5 V2 K2B 90.02(19) . 13_655 ?
O7 V2 K2B 150.3(8) 3_655 13_655 ?
O8 V2 K2B 129.4(9) 3_655 13_655 ?
K1 V2 K2B 65.2(4) 5 13_655 ?
K2A V2 K2B 88.7(4) 15_565 13_655 ?
O4 V2 K2B 60.5(9) . 15_565 ?
O1 V2 K2B 43.6(9) 3_655 15_565 ?
O1 V2 K2B 113.47(16) . 15_565 ?
O5 V2 K2B 152.2(6) . 15_565 ?
O7 V2 K2B 89.4(3) 3_655 15_565 ?
O8 V2 K2B 127.7(9) 3_655 15_565 ?
K1 V2 K2B 63.6(3) 5 15_565 ?
K2A V2 K2B 8.5(4) 15_565 15_565 ?
K2B V2 K2B 93.75(15) 13_655 15_565 ?
O4 V2 K2A 63.3(3) . 13_655 ?
O1 V2 K2A 113.59(14) 3_655 13_655 ?
O1 V2 K2A 40.6(3) . 13_655 ?
O5 V2 K2A 88.33(19) . 13_655 ?
O7 V2 K2A 155.06(17) 3_655 13_655 ?
O8 V2 K2A 122.1(4) 3_655 13_655 ?
K1 V2 K2A 63.07(9) 5 13_655 ?
K2A V2 K2A 94.34(14) 15_565 13_655 ?
K2B V2 K2A 7.6(7) 13_655 13_655 ?
K2B V2 K2A 98.7(3) 15_565 13_655 ?
O1 K1 O1 58.26(7) 8_454 5_444 ?
O1 K1 O1 180.0 8_454 16_545 ?
O1 K1 O1 121.74(7) 5_444 16_545 ?
O1 K1 O1 87.01(12) 8_454 7_544 ?
O1 K1 O1 58.26(7) 5_444 7_544 ?
O1 K1 O1 92.99(12) 16_545 7_544 ?
O1 K1 O1 58.26(7) 8_454 6_554 ?
O1 K1 O1 87.01(12) 5_444 6_554 ?
O1 K1 O1 121.74(7) 16_545 6_554 ?
O1 K1 O1 58.26(7) 7_544 6_554 ?
O1 K1 O1 121.74(7) 8_454 13 ?
O1 K1 O1 180.00(11) 5_444 13 ?
O1 K1 O1 58.26(7) 16_545 13 ?
O1 K1 O1 121.74(7) 7_544 13 ?
O1 K1 O1 92.99(12) 6_554 13 ?
O1 K1 O1 121.74(7) 8_454 14_445 ?
O1 K1 O1 92.99(12) 5_444 14_445 ?
O1 K1 O1 58.26(7) 16_545 14_445 ?
O1 K1 O1 121.74(7) 7_544 14_445 ?
O1 K1 O1 180.00(9) 6_554 14_445 ?
O1 K1 O1 87.01(12) 13 14_445 ?
O1 K1 O1 92.99(12) 8_454 15_455 ?
O1 K1 O1 121.74(7) 5_444 15_455 ?
O1 K1 O1 87.01(12) 16_545 15_455 ?
O1 K1 O1 180.00(14) 7_544 15_455 ?
O1 K1 O1 121.74(7) 6_554 15_455 ?
O1 K1 O1 58.26(7) 13 15_455 ?
O1 K1 O1 58.26(7) 14_445 15_455 ?
O1 K1 V2 30.63(6) 8_454 8_454 ?
O1 K1 V2 30.46(6) 5_444 8_454 ?
O1 K1 V2 149.37(6) 16_545 8_454 ?
O1 K1 V2 78.94(6) 7_544 8_454 ?
O1 K1 V2 79.03(6) 6_554 8_454 ?
O1 K1 V2 149.54(6) 13 8_454 ?
O1 K1 V2 100.97(6) 14_445 8_454 ?
O1 K1 V2 101.06(6) 15_455 8_454 ?
O1 K1 V2 149.37(6) 8_454 16_545 ?
O1 K1 V2 149.54(6) 5_444 16_545 ?
O1 K1 V2 30.63(6) 16_545 16_545 ?
O1 K1 V2 101.06(6) 7_544 16_545 ?
O1 K1 V2 100.97(6) 6_554 16_545 ?
O1 K1 V2 30.46(6) 13 16_545 ?
O1 K1 V2 79.03(6) 14_445 16_545 ?
O1 K1 V2 78.94(6) 15_455 16_545 ?
V2 K1 V2 180.000(17) 8_454 16_545 ?
O1 K1 V2 30.46(6) 8_454 6_554 ?
O1 K1 V2 78.94(6) 5_444 6_554 ?
O1 K1 V2 149.54(6) 16_545 6_554 ?
O1 K1 V2 79.03(6) 7_544 6_554 ?
O1 K1 V2 30.63(6) 6_554 6_554 ?
O1 K1 V2 101.06(6) 13 6_554 ?
O1 K1 V2 149.37(6) 14_445 6_554 ?
O1 K1 V2 100.97(6) 15_455 6_554 ?
V2 K1 V2 58.247(14) 8_454 6_554 ?
V2 K1 V2 121.753(14) 16_545 6_554 ?
O1 K1 V2 149.54(6) 8_454 14_445 ?
O1 K1 V2 101.06(6) 5_444 14_445 ?
O1 K1 V2 30.46(6) 16_545 14_445 ?
O1 K1 V2 100.97(6) 7_544 14_445 ?
O1 K1 V2 149.37(6) 6_554 14_445 ?
O1 K1 V2 78.94(6) 13 14_445 ?
O1 K1 V2 30.63(6) 14_445 14_445 ?
O1 K1 V2 79.03(6) 15_455 14_445 ?
V2 K1 V2 121.753(14) 8_454 14_445 ?
V2 K1 V2 58.247(14) 16_545 14_445 ?
V2 K1 V2 180.00(3) 6_554 14_445 ?
K2B K2A OW1 159(2) . 10 ?
K2B K2A OW1 159(2) . . ?
OW1 K2A OW1 14.1(10) 10 . ?
K2B K2A O3 93(2) . . ?
OW1 K2A O3 67.1(7) 10 . ?
OW1 K2A O3 67.1(7) . . ?
K2B K2A O6 84.3(7) . 6_654 ?
OW1 K2A O6 93.4(8) 10 6_654 ?
OW1 K2A O6 80.6(7) . 6_654 ?
O3 K2A O6 65.40(18) . 6_654 ?
K2B K2A O6 84.3(7) . 13_655 ?
OW1 K2A O6 80.6(7) 10 13_655 ?
OW1 K2A O6 93.4(8) . 13_655 ?
O3 K2A O6 65.40(18) . 13_655 ?
O6 K2A O6 128.7(3) 6_654 13_655 ?
K2B K2A O1 78(2) . 6_654 ?
OW1 K2A O1 120.9(8) 10 6_654 ?
OW1 K2A O1 110.0(7) . 6_654 ?
O3 K2A O1 133.82(17) . 6_654 ?
O6 K2A O1 68.66(17) 6_654 6_654 ?
O6 K2A O1 154.0(9) 13_655 6_654 ?
K2B K2A O1 78(2) . 13_655 ?
OW1 K2A O1 110.0(7) 10 13_655 ?
OW1 K2A O1 120.9(8) . 13_655 ?
O3 K2A O1 133.82(17) . 13_655 ?
O6 K2A O1 154.0(9) 6_654 13_655 ?
O6 K2A O1 68.66(17) 13_655 13_655 ?
O1 K2A O1 88.9(5) 6_654 13_655 ?
K2B K2A O4 132(2) . 16_645 ?
OW1 K2A O4 59.9(7) 10 16_645 ?
OW1 K2A O4 67.8(7) . 16_645 ?
O3 K2A O4 120.6(9) . 16_645 ?
O6 K2A O4 138.6(8) 6_654 16_645 ?
O6 K2A O4 80.9(3) 13_655 16_645 ?
O1 K2A O4 97.0(2) 6_654 16_645 ?
O1 K2A O4 54.22(13) 13_655 16_645 ?
K2B K2A O4 132(2) . 7_644 ?
OW1 K2A O4 67.8(7) 10 7_644 ?
OW1 K2A O4 59.9(7) . 7_644 ?
O3 K2A O4 120.6(9) . 7_644 ?
O6 K2A O4 80.9(3) 6_654 7_644 ?
O6 K2A O4 138.6(8) 13_655 7_644 ?
O1 K2A O4 54.22(13) 6_654 7_644 ?
O1 K2A O4 97.0(2) 13_655 7_644 ?
O4 K2A O4 60.5(4) 16_645 7_644 ?
K2B K2A OW2 156(2) . 10 ?
OW1 K2A OW2 2.9(9) 10 10 ?
OW1 K2A OW2 16.6(4) . 10 ?
O3 K2A OW2 65.6(8) . 10 ?
O6 K2A OW2 94.8(9) 6_654 10 ?
O6 K2A OW2 77.7(7) 13_655 10 ?
O1 K2A OW2 123.8(9) 6_654 10 ?
O1 K2A OW2 109.1(8) 13_655 10 ?
O4 K2A OW2 60.2(8) 16_645 10 ?
O4 K2A OW2 70.6(8) 7_644 10 ?
K2B K2A OW2 156(2) . . ?
OW1 K2A OW2 16.6(4) 10 . ?
OW1 K2A OW2 2.9(9) . . ?
O3 K2A OW2 65.6(8) . . ?
O6 K2A OW2 77.7(7) 6_654 . ?
O6 K2A OW2 94.8(9) 13_655 . ?
O1 K2A OW2 109.1(8) 6_654 . ?
O1 K2A OW2 123.8(9) 13_655 . ?
O4 K2A OW2 70.6(8) 16_645 . ?
O4 K2A OW2 60.2(8) 7_644 . ?
OW2 K2A OW2 18.8(11) 10 . ?
K2A K2B O3 74.9(16) . . ?
K2A K2B O1 90(3) . 6_654 ?
O3 K2B O1 132.4(7) . 6_654 ?
K2A K2B O1 90(3) . 13_655 ?
O3 K2B O1 132.4(7) . 13_655 ?
O1 K2B O1 91.4(4) 6_654 13_655 ?
K2A K2B O6 83.6(10) . 13_655 ?
O3 K2B O6 64.2(2) . 13_655 ?
O1 K2B O6 159.8(12) 6_654 13_655 ?
O1 K2B O6 69.48(17) 13_655 13_655 ?
K2A K2B O6 83.6(10) . 6_654 ?
O3 K2B O6 64.2(2) . 6_654 ?
O1 K2B O6 69.48(17) 6_654 6_654 ?
O1 K2B O6 159.8(12) 13_655 6_654 ?
O6 K2B O6 128.4(5) 13_655 6_654 ?
K2A K2B O4 143(2) . 6_654 ?
O3 K2B O4 124.7(16) . 6_654 ?
O1 K2B O4 53.0(5) 6_654 6_654 ?
O1 K2B O4 94.6(10) 13_655 6_654 ?
O6 K2B O4 132(2) 13_655 6_654 ?
O6 K2B O4 79.4(8) 6_654 6_654 ?
K2A K2B O4 143(2) . 13_655 ?
O3 K2B O4 124.7(16) . 13_655 ?
O1 K2B O4 94.6(10) 6_654 13_655 ?
O1 K2B O4 53.0(5) 13_655 13_655 ?
O6 K2B O4 79.4(8) 13_655 13_655 ?
O6 K2B O4 132(2) 6_654 13_655 ?
O4 K2B O4 57.0(10) 6_654 13_655 ?
K2A K2B OW1 17.6(18) . 10 ?
O3 K2B OW1 58.4(10) . 10 ?
O1 K2B OW1 105.7(18) 6_654 10 ?
O1 K2B OW1 97.2(16) 13_655 10 ?
O6 K2B OW1 71.5(11) 13_655 10 ?
O6 K2B OW1 82.3(12) 6_654 10 ?
O4 K2B OW1 155.9(11) 6_654 10 ?
O4 K2B OW1 144.7(8) 13_655 10 ?
K2A K2B OW1 17.6(18) . . ?
O3 K2B OW1 58.4(10) . . ?
O1 K2B OW1 97.2(16) 6_654 . ?
O1 K2B OW1 105.7(18) 13_655 . ?
O6 K2B OW1 82.3(12) 13_655 . ?
O6 K2B OW1 71.5(11) 6_654 . ?
O4 K2B OW1 144.7(8) 6_654 . ?
O4 K2B OW1 155.9(11) 13_655 . ?
OW1 K2B OW1 11.7(8) 10 . ?
K2A K2B O4 40(2) . 16_645 ?
O3 K2B O4 104.9(16) . 16_645 ?
O1 K2B O4 89.1(13) 6_654 16_645 ?
O1 K2B O4 49.8(7) 13_655 16_645 ?
O6 K2B O4 73.7(10) 13_655 16_645 ?
O6 K2B O4 121(2) 6_654 16_645 ?
O4 K2B O4 129.8(5) 6_654 16_645 ?
O4 K2B O4 102.8(3) 13_655 16_645 ?
OW1 K2B O4 50.3(10) 10 16_645 ?
OW1 K2B O4 56.7(12) . 16_645 ?
K2A K2B O4 40(2) . 7_644 ?
O3 K2B O4 104.9(16) . 7_644 ?
O1 K2B O4 49.8(7) 6_654 7_644 ?
O1 K2B O4 89.1(13) 13_655 7_644 ?
O6 K2B O4 121(2) 13_655 7_644 ?
O6 K2B O4 73.7(10) 6_654 7_644 ?
O4 K2B O4 102.8(3) 6_654 7_644 ?
O4 K2B O4 129.8(5) 13_655 7_644 ?
OW1 K2B O4 56.7(12) 10 7_644 ?
OW1 K2B O4 50.3(10) . 7_644 ?
O4 K2B O4 52.1(10) 16_645 7_644 ?
O8 S O8 180.0(5) 10 2_665 ?
O8 S O8 70.8(4) 10 11_565 ?
O8 S O8 109.2(4) 2_665 11_565 ?
O8 S O8 109.2(4) 10 3_655 ?
O8 S O8 70.8(4) 2_665 3_655 ?
O8 S O8 180.0(6) 11_565 3_655 ?
O8 S O8 110.0(7) 10 9_665 ?
O8 S O8 70.0(7) 2_665 9_665 ?
O8 S O8 70.8(4) 11_565 9_665 ?
O8 S O8 109.2(4) 3_655 9_665 ?
O8 S O8 70.0(7) 10 . ?
O8 S O8 110.0(7) 2_665 . ?
O8 S O8 109.2(4) 11_565 . ?
O8 S O8 70.8(4) 3_655 . ?
O8 S O8 180.0(4) 9_665 . ?
O8 S O8 70.8(4) 10 12_655 ?
O8 S O8 109.2(4) 2_665 12_655 ?
O8 S O8 110.0(7) 11_565 12_655 ?
O8 S O8 70.0(7) 3_655 12_655 ?
O8 S O8 70.8(4) 9_665 12_655 ?
O8 S O8 109.2(4) . 12_655 ?
O8 S O8 109.2(4) 10 4_565 ?
O8 S O8 70.8(4) 2_665 4_565 ?
O8 S O8 70.0(7) 11_565 4_565 ?
O8 S O8 110.0(7) 3_655 4_565 ?
O8 S O8 109.2(4) 9_665 4_565 ?
O8 S O8 70.8(4) . 4_565 ?
O8 S O8 180.0(4) 12_655 4_565 ?
V2 O1 V2 143.24(17) 4_565 . ?
V2 O1 K1 97.80(11) 4_565 5 ?
V2 O1 K1 97.60(11) . 5 ?
V2 O1 K2B 110.3(14) 4_565 13_655 ?
V2 O1 K2B 103.5(14) . 13_655 ?
K1 O1 K2B 87.69(19) 5 13_655 ?
V2 O1 K2A 98.3(6) 4_565 13_655 ?
V2 O1 K2A 115.3(5) . 13_655 ?
K1 O1 K2A 88.43(18) 5 13_655 ?
K2B O1 K2A 12.0(9) 13_655 13_655 ?
Ge O2 Ge 115.1(2) . 10 ?
V1 O3 K2A 136.7(7) . . ?
V1 O3 K2B 124.3(14) . . ?
K2A O3 K2B 12.3(8) . . ?
V2 O4 K2A 102.9(5) . 15_565 ?
V2 O4 K2B 99.5(9) . 13_655 ?
K2A O4 K2B 116.3(2) 15_565 13_655 ?
V2 O4 K2B 95.4(7) . 15_565 ?
K2A O4 K2B 7.6(3) 15_565 15_565 ?
K2B O4 K2B 116.9(3) 13_655 15_565 ?
Ge O5 V1 131.25(19) . . ?
Ge O5 V2 120.50(17) . . ?
V1 O5 V2 103.28(15) . . ?
Ge O6 K2A 119.0(3) . 13_655 ?
Ge O6 K2B 117.8(3) . 13_655 ?
K2A O6 K2B 12.1(8) 13_655 13_655 ?
Ge O7 V1 131.58(18) . 11_565 ?
Ge O7 V2 121.30(17) . 4_565 ?
V1 O7 V2 103.62(15) 11_565 4_565 ?
S O8 O8 55.0(4) . 10 ?
S O8 O8 54.60(18) . 3_655 ?
O8 O8 O8 90.000(2) 10 3_655 ?
S O8 O8 54.60(18) . 4_565 ?
O8 O8 O8 90.000(1) 10 4_565 ?
O8 O8 O8 90.000(1) 3_655 4_565 ?
S O8 V2 156.4(6) . 4_565 ?
O8 O8 V2 148.3(2) 10 4_565 ?
O8 O8 V2 109.6(3) 3_655 4_565 ?
O8 O8 V2 113.8(3) 4_565 4_565 ?
OW1 OW1 OW2 26(2) 10 10 ?
OW1 OW1 K2A 82.9(5) 10 . ?
OW2 OW1 K2A 108(2) 10 . ?
OW1 OW1 K2B 84.2(4) 10 . ?
OW2 OW1 K2B 109(2) 10 . ?
K2A OW1 K2B 3.8(5) . . ?
OW1 OW2 OW2 26(2) 10 10 ?
OW1 OW2 K2A 56(2) 10 . ?
OW2 OW2 K2A 80.6(6) 10 . ?

loop_
_geom_bond_atom_site_label_1
_geom_bond_atom_site_label_2
_geom_bond_distance
_geom_bond_site_symmetry_2
_geom_bond_publ_flag
Ge O7 1.726(3) . ?
Ge O6 1.734(3) . ?
Ge O5 1.736(3) . ?
Ge O2 1.770(2) . ?
V1 O3 1.587(5) . ?
V1 O7 1.971(3) 3_655 ?
V1 O7 1.971(3) 12_655 ?
V1 O5 1.985(3) 10 ?
V1 O5 1.985(3) . ?
V1 K2B 3.960(19) . ?
V1 K2A 4.050(7) . ?
V2 O4 1.594(3) . ?
V2 O1 1.826(3) 3_655 ?
V2 O1 1.835(3) . ?
V2 O5 2.037(3) . ?
V2 O7 2.041(3) 3_655 ?
V2 O8 2.420(7) 3_655 ?
V2 K1 3.5693(8) 5 ?
V2 K2A 3.670(6) 15_565 ?
V2 K2B 3.75(3) 13_655 ?
V2 K2B 3.90(4) 15_565 ?
V2 K2A 4.07(2) 13_655 ?
K1 O1 2.829(3) 8_454 ?
K1 O1 2.829(3) 5_444 ?
K1 O1 2.829(3) 16_545 ?
K1 O1 2.829(3) 7_544 ?
K1 O1 2.829(3) 6_554 ?
K1 O1 2.829(3) 13 ?
K1 O1 2.829(3) 14_445 ?
K1 O1 2.829(3) 15_455 ?
K1 V2 3.5693(8) 8_454 ?
K1 V2 3.5693(8) 16_545 ?
K1 V2 3.5693(8) 6_554 ?
K1 V2 3.5693(8) 14_445 ?
K2A K2B 0.61(4) . ?
K2A OW1 2.75(4) 10 ?
K2A OW1 2.75(4) . ?
K2A O3 2.747(12) . ?
K2A O6 2.878(5) 6_654 ?
K2A O6 2.878(5) 13_655 ?
K2A O1 2.929(12) 6_654 ?
K2A O1 2.929(12) 13_655 ?
K2A O4 2.969(17) 16_645 ?
K2A O4 2.969(17) 7_644 ?
K2A OW2 3.17(4) 10 ?
K2A OW2 3.17(4) . ?
K2B O3 2.842(14) . ?
K2B O1 2.866(11) 6_654 ?
K2B O1 2.866(11) 13_655 ?
K2B O6 2.882(7) 13_655 ?
K2B O6 2.882(7) 6_654 ?
K2B O4 3.14(5) 6_654 ?
K2B O4 3.14(5) 13_655 ?
K2B OW1 3.32(7) 10 ?
K2B OW1 3.32(7) . ?
K2B O4 3.41(6) 16_645 ?
K2B O4 3.41(6) 7_644 ?
S O8 1.451(7) 10 ?
S O8 1.451(7) 2_665 ?
S O8 1.451(7) 11_565 ?
S O8 1.451(7) 3_655 ?
S O8 1.451(7) 9_665 ?
S O8 1.451(7) . ?
S O8 1.451(7) 12_655 ?
S O8 1.451(7) 4_565 ?
O1 V2 1.826(3) 4_565 ?
O1 K1 2.829(3) 5 ?
O1 K2B 2.866(11) 13_655 ?
O1 K2A 2.929(12) 13_655 ?
O2 Ge 1.770(2) 10 ?
O4 K2A 2.969(17) 15_565 ?
O4 K2B 3.14(5) 13_655 ?
O4 K2B 3.41(6) 15_565 ?
O6 K2A 2.878(5) 13_655 ?
O6 K2B 2.882(7) 13_655 ?
O7 V1 1.971(3) 11_565 ?
O7 V2 2.041(3) 4_565 ?
O8 O8 1.665(15) 10 ?
O8 O8 1.681(12) 3_655 ?
O8 O8 1.681(12) 4_565 ?
O8 V2 2.420(7) 4_565 ?
OW1 OW1 0.68(5) 10 ?
OW1 OW2 0.95(3) 10 ?
OW2 OW1 0.95(3) 10 ?
OW2 OW2 1.04(6) 10 ?
OW3 OW4 0.93(2) . ?
